data_7720653
loop_
_publ_author_name
'Rezazgui, David'
'C&#xed;sa&#x159;ov&#xe1;, Ivana'
'&#x160;t&#x11b;pni&#x10d;ka, Petr'
'Schulz, Ji&#x159;&#xed;'

_publ_section_title
;
 Synthesis of hybrid phosphinoferrocene ligands bearing amine pendants and
 catalytic evaluation of their gold(I) complexes.
;
_journal_issue 13
_journal_name_full 'Dalton transactions (Cambridge, England : 2003)'
_journal_page_first 5397
_journal_page_last 5407
_journal_paper_doi 10.1039/d6dt00321d
_journal_volume 55
_journal_year 2026
_chemical_formula_moiety 'C22 H20 Fe N P S'
_chemical_formula_sum 'C22 H20 Fe N P S'
_chemical_formula_weight 417.27
_space_group_crystal_system triclinic
_space_group_IT_number 2
_space_group_name_Hall '-P 1'
_space_group_name_H-M_alt 'P -1'
_atom_sites_solution_hydrogens mixed
_atom_sites_solution_primary direct
_atom_sites_solution_secondary difmap
_audit_creation_method SHELXL-2014/7
_audit_update_record
;
2025-12-19 deposited with the CCDC.	2026-03-09 downloaded from the CCDC.
;
_cell_angle_alpha 73.9730(10)
_cell_angle_beta 88.7580(10)
_cell_angle_gamma 78.4160(10)
_cell_formula_units_Z 2
_cell_length_a 9.3036(4)
_cell_length_b 9.4666(4)
_cell_length_c 11.2315(5)
_cell_measurement_reflns_used 9960
_cell_measurement_temperature 120(2)
_cell_measurement_theta_max 72.08
_cell_measurement_theta_min 4.10
_cell_volume 930.78(7)
_computing_cell_refinement 'SAINT V8.40A (Bruker Nano, Inc., 2019)'
_computing_data_collection 'Bruker Instrument Service vV6.2.12'
_computing_data_reduction 'SAINT V8.40A (Bruker Nano, Inc., 2019)'
_computing_molecular_graphics 'PLATON (Spek, 2017)'
_computing_publication_material 'PLATON (Spek, 2017)'
_computing_structure_refinement 'SHELXL-2014/7 (Sheldrick, 2014)'
_computing_structure_solution 'SHELXT 2014/5 (Sheldrick, 2014)'
_diffrn_ambient_temperature 120(2)
_diffrn_measured_fraction_theta_full 0.958
_diffrn_measured_fraction_theta_max 0.959
_diffrn_measurement_device_type 'Bruker D8 VENTURE Kappa Duo PHOTON 1000 CMOS'
_diffrn_measurement_method '\f and \w scans'
_diffrn_radiation_monochromator 'Quazar Mo multilayer optic'
_diffrn_radiation_source 'I\mS micro-focus sealed tube'
_diffrn_radiation_type CuK\a
_diffrn_radiation_wavelength 1.54178
_diffrn_reflns_av_R_equivalents 0.0260
_diffrn_reflns_av_unetI/netI 0.0285
_diffrn_reflns_Laue_measured_fraction_full 0.958
_diffrn_reflns_Laue_measured_fraction_max 0.959
_diffrn_reflns_limit_h_max 11
_diffrn_reflns_limit_h_min -10
_diffrn_reflns_limit_k_max 11
_diffrn_reflns_limit_k_min -11
_diffrn_reflns_limit_l_max 13
_diffrn_reflns_limit_l_min -13
_diffrn_reflns_number 13587
_diffrn_reflns_point_group_measured_fraction_full 0.958
_diffrn_reflns_point_group_measured_fraction_max 0.959
_diffrn_reflns_theta_full 67.679
_diffrn_reflns_theta_max 72.071
_diffrn_reflns_theta_min 4.098
_exptl_absorpt_coefficient_mu 8.383
_exptl_absorpt_correction_T_max 0.36
_exptl_absorpt_correction_T_min 0.26
_exptl_absorpt_correction_type multi-scan
_exptl_absorpt_process_details 'SADABS-2016/2 - Bruker AXS'
_exptl_crystal_colour orange-brown
_exptl_crystal_density_diffrn 1.489
_exptl_crystal_description prism
_exptl_crystal_F_000 432
_exptl_crystal_size_max 0.32
_exptl_crystal_size_mid 0.25
_exptl_crystal_size_min 0.15
_refine_diff_density_max 0.363
_refine_diff_density_min -0.328
_refine_diff_density_rms 0.054
_refine_ls_extinction_method none
_refine_ls_goodness_of_fit_ref 1.060
_refine_ls_hydrogen_treatment constr
_refine_ls_matrix_type full
_refine_ls_number_parameters 235
_refine_ls_number_reflns 3522
_refine_ls_number_restraints 0
_refine_ls_restrained_S_all 1.060
_refine_ls_R_factor_all 0.0266
_refine_ls_R_factor_gt 0.0265
_refine_ls_shift/su_max 0.001
_refine_ls_shift/su_mean 0.000
_refine_ls_structure_factor_coef Fsqd
_refine_ls_weighting_details 'w=1/[\s^2^(Fo^2^)+(0.0289P)^2^+0.6566P] where P=(Fo^2^+2Fc^2^)/3'
_refine_ls_weighting_scheme calc
_refine_ls_wR_factor_gt 0.0678
_refine_ls_wR_factor_ref 0.0679
_reflns_Friedel_coverage 0.000
_reflns_number_gt 3501
_reflns_number_total 3522
_reflns_threshold_expression 'I > 2\s(I)'
_cod_data_source_file d6dt00321d3.cif
_cod_data_source_block dr81
_cod_depositor_comments 'Adding full bibliography for 7720642--7720664.cif.'
_cod_database_code 7720653
_shelx_shelxl_version_number 2014/7
_shelx_space_group_comment
;
The symmetry employed for this shelxl refinement is uniquely defined
by the following loop, which should always be used as a source of
symmetry information in preference to the above space-group names.
They are only intended as comments.
;
_shelx_estimated_absorpt_t_min 0.174
_shelx_estimated_absorpt_t_max 0.366

loop_
_space_group_symop_operation_xyz
'x, y, z'
'-x, -y, -z'

loop_
_atom_site_label
_atom_site_type_symbol
_atom_site_fract_x
_atom_site_fract_y
_atom_site_fract_z
_atom_site_U_iso_or_equiv
_atom_site_adp_type
_atom_site_occupancy
_atom_site_site_symmetry_order
_atom_site_calc_flag
_atom_site_refinement_flags_posn
_atom_site_refinement_flags_adp
_atom_site_refinement_flags_occupancy
_atom_site_disorder_assembly
_atom_site_disorder_group
Fe1 Fe 0.20940(2) 0.23044(2) 0.77799(2) 0.00996(9) Uani 1 1 d . . . . .
P1 P 0.24785(4) 0.60475(4) 0.68623(3) 0.01021(10) Uani 1 1 d . . . . .
S1 S 0.10982(4) 0.67513(4) 0.80255(3) 0.01537(10) Uani 1 1 d . . . . .
N1 N 0.36638(19) -0.11355(16) 0.87956(15) 0.0257(3) Uani 1 1 d . . . . .
H1N H 0.3155 -0.1532 0.8447 0.031 Uiso 1 1 d R U . . .
H2N H 0.4348 -0.0755 0.8247 0.031 Uiso 1 1 d R U . . .
C1 C 0.2824(2) 0.01785(18) 0.89921(15) 0.0188(3) Uani 1 1 d . . . . .
C2 C 0.1265(2) 0.05818(19) 0.89236(15) 0.0206(4) Uani 1 1 d . . . . .
H2 H 0.0622 0.0048 0.8670 0.025 Uiso 1 1 calc R U . . .
C3 C 0.0830(2) 0.1923(2) 0.93002(16) 0.0228(4) Uani 1 1 d . . . . .
H3 H -0.0150 0.2429 0.9355 0.027 Uiso 1 1 calc R U . . .
C4 C 0.2128(2) 0.23671(19) 0.95778(15) 0.0212(4) Uani 1 1 d . . . . .
H4 H 0.2166 0.3223 0.9851 0.025 Uiso 1 1 calc R U . . .
C5 C 0.3365(2) 0.13015(18) 0.93738(15) 0.0199(4) Uani 1 1 d . . . . .
H5 H 0.4368 0.1334 0.9474 0.024 Uiso 1 1 calc R U . . .
C6 C 0.22757(17) 0.43257(16) 0.65927(13) 0.0113(3) Uani 1 1 d . . . . .
C7 C 0.34331(17) 0.31486(17) 0.64172(14) 0.0130(3) Uani 1 1 d . . . . .
H7 H 0.4457 0.3101 0.6504 0.016 Uiso 1 1 calc R U . . .
C8 C 0.27731(18) 0.20677(17) 0.60905(14) 0.0145(3) Uani 1 1 d . . . . .
H8 H 0.3281 0.1172 0.5922 0.017 Uiso 1 1 calc R U . . .
C9 C 0.12204(18) 0.25622(17) 0.60598(14) 0.0141(3) Uani 1 1 d . . . . .
H9 H 0.0515 0.2053 0.5865 0.017 Uiso 1 1 calc R U . . .
C10 C 0.09047(17) 0.39532(17) 0.63717(14) 0.0131(3) Uani 1 1 d . . . . .
H10 H -0.0044 0.4529 0.6424 0.016 Uiso 1 1 calc R U . . .
C11 C 0.23014(16) 0.73788(17) 0.53276(14) 0.0119(3) Uani 1 1 d . . . . .
C12 C 0.26389(17) 0.69070(17) 0.42639(15) 0.0143(3) Uani 1 1 d . . . . .
H12 H 0.2956 0.5868 0.4332 0.017 Uiso 1 1 calc R U . . .
C13 C 0.25128(18) 0.79511(19) 0.31040(15) 0.0182(3) Uani 1 1 d . . . . .
H13 H 0.2739 0.7622 0.2383 0.022 Uiso 1 1 calc R U . . .
C14 C 0.20563(19) 0.94754(19) 0.29963(16) 0.0191(3) Uani 1 1 d . . . . .
H14 H 0.1984 1.0189 0.2206 0.023 Uiso 1 1 calc R U . . .
C15 C 0.1707(2) 0.99463(18) 0.40530(16) 0.0201(3) Uani 1 1 d . . . . .
H15 H 0.1378 1.0984 0.3981 0.024 Uiso 1 1 calc R U . . .
C16 C 0.18334(19) 0.89094(18) 0.52134(15) 0.0169(3) Uani 1 1 d . . . . .
H16 H 0.1601 0.9242 0.5932 0.020 Uiso 1 1 calc R U . . .
C17 C 0.43896(17) 0.57856(17) 0.73413(14) 0.0121(3) Uani 1 1 d . . . . .
C18 C 0.53283(19) 0.66470(19) 0.66436(15) 0.0186(3) Uani 1 1 d . . . . .
H18 H 0.4984 0.7366 0.5881 0.022 Uiso 1 1 calc R U . . .
C19 C 0.6769(2) 0.6454(2) 0.70649(17) 0.0228(4) Uani 1 1 d . . . . .
H19 H 0.7405 0.7042 0.6586 0.027 Uiso 1 1 calc R U . . .
C20 C 0.72841(18) 0.5415(2) 0.81723(16) 0.0190(3) Uani 1 1 d . . . . .
H20 H 0.8268 0.5292 0.8455 0.023 Uiso 1 1 calc R U . . .
C21 C 0.63596(19) 0.45505(19) 0.88712(16) 0.0193(3) Uani 1 1 d . . . . .
H21 H 0.6712 0.3830 0.9632 0.023 Uiso 1 1 calc R U . . .
C22 C 0.49200(18) 0.47373(18) 0.84599(15) 0.0167(3) Uani 1 1 d . . . . .
H22 H 0.4290 0.4146 0.8944 0.020 Uiso 1 1 calc R U . . .

loop_
_atom_site_aniso_label
_atom_site_aniso_U_11
_atom_site_aniso_U_22
_atom_site_aniso_U_33
_atom_site_aniso_U_23
_atom_site_aniso_U_13
_atom_site_aniso_U_12
Fe1 0.01225(14) 0.00797(13) 0.00897(13) -0.00028(9) 0.00001(9) -0.00333(9)
P1 0.01169(19) 0.00804(18) 0.01076(18) -0.00180(14) 0.00054(14) -0.00281(13)
S1 0.0159(2) 0.01529(19) 0.01544(19) -0.00585(14) 0.00397(14) -0.00256(14)
N1 0.0364(9) 0.0112(7) 0.0276(8) -0.0030(6) -0.0116(7) -0.0021(6)
C1 0.0294(9) 0.0110(7) 0.0134(7) 0.0026(6) -0.0055(7) -0.0055(7)
C2 0.0281(9) 0.0187(8) 0.0144(8) 0.0020(6) 0.0014(7) -0.0126(7)
C3 0.0280(9) 0.0231(9) 0.0150(8) 0.0003(7) 0.0092(7) -0.0084(7)
C4 0.0376(10) 0.0174(8) 0.0091(7) -0.0019(6) 0.0023(7) -0.0093(7)
C5 0.0286(9) 0.0149(8) 0.0138(8) 0.0015(6) -0.0084(7) -0.0059(7)
C6 0.0143(7) 0.0091(7) 0.0103(7) -0.0011(5) 0.0010(6) -0.0039(6)
C7 0.0137(7) 0.0117(7) 0.0132(7) -0.0021(6) 0.0028(6) -0.0039(6)
C8 0.0188(8) 0.0126(7) 0.0131(7) -0.0045(6) 0.0031(6) -0.0042(6)
C9 0.0182(8) 0.0135(7) 0.0114(7) -0.0023(6) -0.0017(6) -0.0066(6)
C10 0.0140(7) 0.0116(7) 0.0119(7) -0.0004(6) -0.0012(6) -0.0026(6)
C11 0.0107(7) 0.0109(7) 0.0135(7) -0.0011(6) -0.0013(6) -0.0035(5)
C12 0.0129(7) 0.0129(7) 0.0166(8) -0.0041(6) 0.0007(6) -0.0012(6)
C13 0.0175(8) 0.0229(8) 0.0142(8) -0.0049(6) 0.0023(6) -0.0047(7)
C14 0.0195(8) 0.0185(8) 0.0161(8) 0.0024(6) -0.0013(6) -0.0065(6)
C15 0.0257(9) 0.0109(7) 0.0223(9) -0.0011(6) -0.0014(7) -0.0049(6)
C16 0.0225(8) 0.0124(7) 0.0167(8) -0.0044(6) 0.0001(6) -0.0053(6)
C17 0.0124(7) 0.0119(7) 0.0138(7) -0.0061(6) 0.0014(6) -0.0035(6)
C18 0.0194(8) 0.0201(8) 0.0157(8) -0.0015(6) 0.0018(6) -0.0077(6)
C19 0.0198(9) 0.0283(9) 0.0230(9) -0.0058(7) 0.0044(7) -0.0134(7)
C20 0.0138(8) 0.0253(9) 0.0219(8) -0.0122(7) -0.0006(6) -0.0046(7)
C21 0.0194(8) 0.0203(8) 0.0172(8) -0.0039(7) -0.0034(6) -0.0029(7)
C22 0.0175(8) 0.0159(8) 0.0166(8) -0.0025(6) 0.0008(6) -0.0062(6)

loop_
_atom_type_symbol
_atom_type_description
_atom_type_scat_dispersion_real
_atom_type_scat_dispersion_imag
_atom_type_scat_source
C C 0.0181 0.0091 'International Tables Vol C Tables 4.2.6.8 and 6.1.1.4'
H H 0.0000 0.0000 'International Tables Vol C Tables 4.2.6.8 and 6.1.1.4'
Fe Fe -1.1336 3.1974 'International Tables Vol C Tables 4.2.6.8 and 6.1.1.4'
N N 0.0311 0.0180 'International Tables Vol C Tables 4.2.6.8 and 6.1.1.4'
P P 0.2955 0.4335 'International Tables Vol C Tables 4.2.6.8 and 6.1.1.4'
S S 0.3331 0.5567 'International Tables Vol C Tables 4.2.6.8 and 6.1.1.4'

loop_
_geom_angle_atom_site_label_1
_geom_angle_atom_site_label_2
_geom_angle_atom_site_label_3
_geom_angle
_geom_angle_site_symmetry_1
_geom_angle_site_symmetry_3
_geom_angle_publ_flag
C4 Fe1 C3 40.82(8) . . ?
C4 Fe1 C7 127.08(7) . . ?
C3 Fe1 C7 165.01(7) . . ?
C4 Fe1 C8 161.50(8) . . ?
C3 Fe1 C8 153.64(7) . . ?
C7 Fe1 C8 40.79(6) . . ?
C4 Fe1 C6 111.23(6) . . ?
C3 Fe1 C6 127.73(7) . . ?
C7 Fe1 C6 41.22(6) . . ?
C8 Fe1 C6 68.98(6) . . ?
C4 Fe1 C9 157.64(7) . . ?
C3 Fe1 C9 120.23(7) . . ?
C7 Fe1 C9 68.73(6) . . ?
C8 Fe1 C9 40.78(7) . . ?
C6 Fe1 C9 68.86(6) . . ?
C4 Fe1 C10 124.24(7) . . ?
C3 Fe1 C10 108.98(7) . . ?
C7 Fe1 C10 69.14(6) . . ?
C8 Fe1 C10 68.90(6) . . ?
C6 Fe1 C10 41.05(6) . . ?
C9 Fe1 C10 40.86(6) . . ?
C4 Fe1 C5 40.94(7) . . ?
C3 Fe1 C5 68.73(8) . . ?
C7 Fe1 C5 107.62(7) . . ?
C8 Fe1 C5 122.44(7) . . ?
C6 Fe1 C5 123.51(7) . . ?
C9 Fe1 C5 158.15(7) . . ?
C10 Fe1 C5 159.86(7) . . ?
C4 Fe1 C2 68.49(7) . . ?
C3 Fe1 C2 40.82(7) . . ?
C7 Fe1 C2 152.80(7) . . ?
C8 Fe1 C2 117.06(7) . . ?
C6 Fe1 C2 162.92(7) . . ?
C9 Fe1 C2 104.62(7) . . ?
C10 Fe1 C2 123.94(7) . . ?
C5 Fe1 C2 68.28(7) . . ?
C4 Fe1 C1 68.19(7) . . ?
C3 Fe1 C1 68.15(7) . . ?
C7 Fe1 C1 119.18(7) . . ?
C8 Fe1 C1 103.98(7) . . ?
C6 Fe1 C1 156.72(7) . . ?
C9 Fe1 C1 121.06(6) . . ?
C10 Fe1 C1 158.92(7) . . ?
C5 Fe1 C1 40.44(7) . . ?
C2 Fe1 C1 40.19(7) . . ?
C6 P1 C17 106.16(7) . . ?
C6 P1 C11 104.56(7) . . ?
C17 P1 C11 104.66(7) . . ?
C6 P1 S1 115.05(5) . . ?
C17 P1 S1 113.05(5) . . ?
C11 P1 S1 112.45(5) . . ?
C1 N1 H1N 110.1 . . ?
C1 N1 H2N 101.5 . . ?
H1N N1 H2N 109.1 . . ?
N1 C1 C2 125.67(16) . . ?
N1 C1 C5 126.47(17) . . ?
C2 C1 C5 107.75(15) . . ?
N1 C1 Fe1 131.22(12) . . ?
C2 C1 Fe1 68.68(9) . . ?
C5 C1 Fe1 68.53(9) . . ?
C1 C2 C3 108.51(16) . . ?
C1 C2 Fe1 71.13(9) . . ?
C3 C2 Fe1 69.26(9) . . ?
C1 C2 H2 125.7 . . ?
C3 C2 H2 125.7 . . ?
Fe1 C2 H2 125.4 . . ?
C4 C3 C2 107.66(16) . . ?
C4 C3 Fe1 69.40(9) . . ?
C2 C3 Fe1 69.93(10) . . ?
C4 C3 H3 126.2 . . ?
C2 C3 H3 126.2 . . ?
Fe1 C3 H3 126.1 . . ?
C3 C4 C5 108.19(15) . . ?
C3 C4 Fe1 69.78(10) . . ?
C5 C4 Fe1 70.03(9) . . ?
C3 C4 H4 125.9 . . ?
C5 C4 H4 125.9 . . ?
Fe1 C4 H4 125.9 . . ?
C1 C5 C4 107.85(16) . . ?
C1 C5 Fe1 71.03(9) . . ?
C4 C5 Fe1 69.03(9) . . ?
C1 C5 H5 126.1 . . ?
C4 C5 H5 126.1 . . ?
Fe1 C5 H5 125.4 . . ?
C10 C6 C7 107.70(13) . . ?
C10 C6 P1 125.14(12) . . ?
C7 C6 P1 126.81(12) . . ?
C10 C6 Fe1 69.49(8) . . ?
C7 C6 Fe1 69.36(8) . . ?
P1 C6 Fe1 131.79(8) . . ?
C8 C7 C6 107.91(14) . . ?
C8 C7 Fe1 69.61(9) . . ?
C6 C7 Fe1 69.43(8) . . ?
C8 C7 H7 126.0 . . ?
C6 C7 H7 126.0 . . ?
Fe1 C7 H7 126.5 . . ?
C7 C8 C9 108.21(14) . . ?
C7 C8 Fe1 69.60(9) . . ?
C9 C8 Fe1 69.65(9) . . ?
C7 C8 H8 125.9 . . ?
C9 C8 H8 125.9 . . ?
Fe1 C8 H8 126.4 . . ?
C8 C9 C10 108.38(14) . . ?
C8 C9 Fe1 69.57(9) . . ?
C10 C9 Fe1 69.58(9) . . ?
C8 C9 H9 125.8 . . ?
C10 C9 H9 125.8 . . ?
Fe1 C9 H9 126.6 . . ?
C9 C10 C6 107.80(14) . . ?
C9 C10 Fe1 69.56(9) . . ?
C6 C10 Fe1 69.46(9) . . ?
C9 C10 H10 126.1 . . ?
C6 C10 H10 126.1 . . ?
Fe1 C10 H10 126.4 . . ?
C12 C11 C16 119.22(14) . . ?
C12 C11 P1 121.52(12) . . ?
C16 C11 P1 119.26(12) . . ?
C13 C12 C11 120.30(15) . . ?
C13 C12 H12 119.9 . . ?
C11 C12 H12 119.9 . . ?
C12 C13 C14 120.25(15) . . ?
C12 C13 H13 119.9 . . ?
C14 C13 H13 119.9 . . ?
C15 C14 C13 119.55(15) . . ?
C15 C14 H14 120.2 . . ?
C13 C14 H14 120.2 . . ?
C16 C15 C14 120.45(15) . . ?
C16 C15 H15 119.8 . . ?
C14 C15 H15 119.8 . . ?
C15 C16 C11 120.23(15) . . ?
C15 C16 H16 119.9 . . ?
C11 C16 H16 119.9 . . ?
C18 C17 C22 118.97(15) . . ?
C18 C17 P1 121.69(12) . . ?
C22 C17 P1 119.29(12) . . ?
C19 C18 C17 120.01(16) . . ?
C19 C18 H18 120.0 . . ?
C17 C18 H18 120.0 . . ?
C20 C19 C18 120.63(16) . . ?
C20 C19 H19 119.7 . . ?
C18 C19 H19 119.7 . . ?
C19 C20 C21 119.78(16) . . ?
C19 C20 H20 120.1 . . ?
C21 C20 H20 120.1 . . ?
C20 C21 C22 120.01(16) . . ?
C20 C21 H21 120.0 . . ?
C22 C21 H21 120.0 . . ?
C21 C22 C17 120.60(15) . . ?
C21 C22 H22 119.7 . . ?
C17 C22 H22 119.7 . . ?

loop_
_geom_bond_atom_site_label_1
_geom_bond_atom_site_label_2
_geom_bond_distance
_geom_bond_site_symmetry_2
_geom_bond_publ_flag
Fe1 C4 2.0376(16) . ?
Fe1 C3 2.0427(17) . ?
Fe1 C7 2.0433(15) . ?
Fe1 C8 2.0435(16) . ?
Fe1 C6 2.0443(15) . ?
Fe1 C9 2.0446(16) . ?
Fe1 C10 2.0448(15) . ?
Fe1 C5 2.0509(16) . ?
Fe1 C2 2.0516(16) . ?
Fe1 C1 2.0840(16) . ?
P1 C6 1.7840(15) . ?
P1 C17 1.8174(16) . ?
P1 C11 1.8210(15) . ?
P1 S1 1.9658(5) . ?
N1 C1 1.400(2) . ?
N1 H1N 0.8240 . ?
N1 H2N 0.9312 . ?
C1 C2 1.421(3) . ?
C1 C5 1.429(2) . ?
C2 C3 1.428(3) . ?
C2 H2 0.9500 . ?
C3 C4 1.423(3) . ?
C3 H3 0.9500 . ?
C4 C5 1.430(3) . ?
C4 H4 0.9500 . ?
C5 H5 0.9500 . ?
C6 C10 1.434(2) . ?
C6 C7 1.439(2) . ?
C7 C8 1.424(2) . ?
C7 H7 0.9500 . ?
C8 C9 1.424(2) . ?
C8 H8 0.9500 . ?
C9 C10 1.427(2) . ?
C9 H9 0.9500 . ?
C10 H10 0.9500 . ?
C11 C12 1.396(2) . ?
C11 C16 1.397(2) . ?
C12 C13 1.392(2) . ?
C12 H12 0.9500 . ?
C13 C14 1.392(2) . ?
C13 H13 0.9500 . ?
C14 C15 1.389(3) . ?
C14 H14 0.9500 . ?
C15 C16 1.389(2) . ?
C15 H15 0.9500 . ?
C16 H16 0.9500 . ?
C17 C18 1.395(2) . ?
C17 C22 1.396(2) . ?
C18 C19 1.391(3) . ?
C18 H18 0.9500 . ?
C19 C20 1.380(3) . ?
C19 H19 0.9500 . ?
C20 C21 1.387(3) . ?
C20 H20 0.9500 . ?
C21 C22 1.387(2) . ?
C21 H21 0.9500 . ?
C22 H22 0.9500 . ?

loop_
_geom_hbond_atom_site_label_D
_geom_hbond_atom_site_label_H
_geom_hbond_atom_site_label_A
_geom_hbond_distance_DH
_geom_hbond_distance_HA
_geom_hbond_distance_DA
_geom_hbond_angle_DHA
_geom_hbond_site_symmetry_A
N1 H1N S1 0.82 2.87 3.6620(17) 162 1_545
